data_9002658
loop_
_publ_author_name
'Brugger, J.'
'Armbruster, T.'
'Meisser, N.'
'Hejny, C.'
'Grobety, B.'

_publ_section_title
;
 Description and crystal structure of turtmannite, a new mineral with a
 68 Angstrom period related to mcgovernite
 Note: z-coordinate of Mn12 has been modified
;
_journal_name_full 'American Mineralogist'
_journal_page_first 1494
_journal_page_last 1505
_journal_volume 86
_journal_year 2001
_chemical_formula_sum 'As6.72 Mg26.64 Mn119 O291.6 Si16.56 V14.28'
_chemical_name_mineral Turtmannite
_space_group_IT_number 167
_symmetry_space_group_name_Hall '-R 3 2"c'
_symmetry_space_group_name_H-M 'R -3 c :H'
_cell_angle_alpha 90
_cell_angle_beta 90
_cell_angle_gamma 120
_cell_length_a 8.259
_cell_length_b 8.259
_cell_length_c 204.3
_cell_formula_units_Z 2
_cell_volume 12068.518
_database_code_amcsd 0002747
_exptl_crystal_density_diffrn 3.728
_cod_original_cell_volume 12068.517
_cod_original_sg_symbol_H-M 'R -3 c'
_cod_original_formula_sum 'Mg26.64 Mn119 V14.28 As6.72 Si16.56 O291.6'
_cod_database_code 9002658

loop_
_space_group_symop_operation_xyz
x,y,z
2/3+x,1/3+y,1/3+z
1/3+x,2/3+y,2/3+z
x,x-y,1/2+z
2/3+x,1/3+x-y,5/6+z
1/3+x,2/3+x-y,1/6+z
y,x,1/2-z
2/3+y,1/3+x,5/6-z
1/3+y,2/3+x,1/6-z
-x+y,y,1/2+z
2/3-x+y,1/3+y,5/6+z
1/3-x+y,2/3+y,1/6+z
-x,-x+y,1/2-z
2/3-x,1/3-x+y,5/6-z
1/3-x,2/3-x+y,1/6-z
-y,-x,1/2+z
2/3-y,1/3-x,5/6+z
1/3-y,2/3-x,1/6+z
x-y,-y,1/2-z
2/3+x-y,1/3-y,5/6-z
1/3+x-y,2/3-y,1/6-z
y,-x+y,-z
2/3+y,1/3-x+y,1/3-z
1/3+y,2/3-x+y,2/3-z
-x+y,-x,z
2/3-x+y,1/3-x,1/3+z
1/3-x+y,2/3-x,2/3+z
-x,-y,-z
2/3-x,1/3-y,1/3-z
1/3-x,2/3-y,2/3-z
-y,x-y,z
2/3-y,1/3+x-y,1/3+z
1/3-y,2/3+x-y,2/3+z
x-y,x,-z
2/3+x-y,1/3+x,1/3-z
1/3+x-y,2/3+x,2/3-z

loop_
_atom_site_label
_atom_site_fract_x
_atom_site_fract_y
_atom_site_fract_z
_atom_site_occupancy
_atom_site_U_iso_or_equiv
Mg1 0.14120 0.42340 0.00010 0.74000 0.01400
Mn1 0.14120 0.42340 0.00010 0.26000 0.01400
Mn2 0.00000 0.00000 0.01010 1.00000 0.02200
Mg3 0.47100 0.10000 0.01450 0.48000 0.00600
V4 0.33333 0.66667 0.01440 0.89000 0.01500
As4 0.33333 0.66667 0.01440 0.11000 0.01500
Mn5 0.20710 0.25850 0.02374 1.00000 0.01910
As6 0.66667 0.33333 0.02396 0.26000 0.01500
Mn6 0.89700 0.37900 0.02351 0.15200 0.01000
Mg7 0.33333 0.66667 0.03491 0.78000 0.01400
Mn7 0.33333 0.66667 0.03491 0.22000 0.01400
Mn8 0.90390 0.35450 0.03505 0.84800 0.01730
As9 0.00000 0.00000 0.03833 0.51000 0.01300
V9 0.00000 0.00000 0.03833 0.49000 0.01300
Mn10 0.11890 0.41580 0.04864 1.00000 0.01580
Si11 0.66667 0.33333 0.04935 0.76000 0.01600
As11 0.66667 0.33333 0.04935 0.24000 0.01600
Mn12 0.00000 0.00000 0.05965 1.00000 0.03500
Mn13 0.42170 0.31360 0.06009 1.00000 0.01530
Si14 0.33333 0.66667 0.06192 1.00000 0.01200
Mn15 0.10720 0.40130 0.07179 1.00000 0.01470
Si16 0.66667 0.33333 0.07321 1.00000 0.01100
Mn17 -0.07460 -0.40790 0.08333 1.00000 0.01610
V18 0.00000 0.00000 0.08057 1.00000 0.01200
O1 0.48100 0.09600 0.00498 1.00000 0.02200
O2 0.33333 0.66667 0.00573 1.00000 0.02100
O3 0.05200 0.79900 0.00564 1.00000 0.02800
O4 0.22100 0.04500 0.01779 1.00000 0.02300
O5 0.38500 0.49400 0.01705 1.00000 0.03000
O6 0.66667 0.33333 0.01710 0.60000 0.03000
O7 0.69870 0.14900 0.02909 1.00000 0.02300
O8 0.56100 0.70900 0.02922 1.00000 0.01800
O9 0.00000 0.00000 0.02997 1.00000 0.01100
O10 0.95900 0.17000 0.04116 1.00000 0.01600
O11 0.11200 0.60700 0.04151 1.00000 0.02200
O12 0.66667 0.33333 0.04129 1.00000 0.01300
O13 0.63700 0.49800 0.05276 1.00000 0.01500
O14 0.18400 0.23300 0.05346 1.00000 0.01500
O15 0.33333 0.66667 0.05379 1.00000 0.01900
O16 0.66667 0.33333 0.06513 1.00000 0.01000
O17 0.36900 0.50500 0.06507 1.00000 0.01000
O18 -0.16200 -0.23600 0.06573 1.00000 0.01300
O19 0.15900 0.21000 0.07771 1.00000 0.01600
O20 0.87200 0.39200 0.07631 1.00000 0.01300
O21 0.00000 0.00000 0.08860 1.00000 0.01500

loop_
_cod_related_entry_id
_cod_related_entry_database
_cod_related_entry_code
1 AMCSD 0002747
